data_9004305
loop_
_publ_author_name
'Caucia, F.'
'Callegari, A.'
'Oberti, R.'
'Ungaretti, L.'
'Hawthorne, F. C.'

_publ_section_title
;
 Structural aspects of oxidation-dehydrogenation in staurolite
 Sample: T = 950 C
;
_journal_name_full 'The Canadian Mineralogist'
_journal_page_first 477
_journal_page_last 489
_journal_volume 32
_journal_year 1994
_chemical_formula_sum 'Al4.77 Fe0.83 H Mg0.19 O12 Si1.9 Zn0.01'
_chemical_name_mineral Staurolite
_space_group_IT_number 12
_symmetry_space_group_name_Hall '-C 2y'
_symmetry_space_group_name_H-M 'C 1 2/m 1'
_cell_angle_alpha 90
_cell_angle_beta 90.00
_cell_angle_gamma 90
_cell_length_a 7.860
_cell_length_b 16.645
_cell_length_c 5.606
_cell_formula_units_Z 4
_cell_volume 733.431
_database_code_amcsd 0005378
_diffrn_ambient_temperature 1223.15
_exptl_crystal_density_diffrn 3.864
_cod_original_formula_sum 'Si1.9 Al4.77 Fe.83 Mg.19 Zn.01 O12 H'
_cod_database_code 9004305

loop_
_space_group_symop_operation_xyz
x,y,z
1/2+x,1/2+y,z
x,-y,z
1/2+x,1/2-y,z
-x,y,-z
1/2-x,1/2+y,-z
-x,-y,-z
1/2-x,1/2-y,-z

loop_
_atom_site_label
_atom_site_fract_x
_atom_site_fract_y
_atom_site_fract_z
_atom_site_occupancy
_atom_site_U_iso_or_equiv
SiT1 0.13489 0.16811 0.25000 0.95000 0.00469
AlT1 0.13489 0.16811 0.25000 0.05000 0.00469
FeT2 0.38015 0.00000 0.25002 0.36000 0.00709
AlT2 0.38015 0.00000 0.25002 0.19000 0.00709
MgT2 0.38015 0.00000 0.25002 0.07000 0.00709
ZnT2 0.38015 0.00000 0.25002 0.01000 0.00709
FeT3 0.12589 0.00000 0.25010 0.10000 0.00583
AlT3 0.12589 0.00000 0.25010 0.23000 0.00583
AlM1A 0.50000 0.17345 0.00000 0.97000 0.00481
FeM1A 0.50000 0.17345 0.00000 0.03000 0.00481
AlM1B 0.50000 0.17345 0.50000 0.97000 0.00532
FeM1B 0.50000 0.17345 0.50000 0.03000 0.00532
AlM2 0.26424 0.41259 0.24997 0.91000 0.00671
FeM2 0.26424 0.41259 0.24997 0.09000 0.00671
AlM3A 0.00000 0.00000 0.00000 0.49000 0.00519
MgM3A 0.00000 0.00000 0.00000 0.04000 0.00519
FeM3A 0.00000 0.00000 0.00000 0.06000 0.00519
AlM3B 0.00000 0.00000 0.50000 0.49000 0.00532
MgM3B 0.00000 0.00000 0.50000 0.04000 0.00532
FeM3B 0.00000 0.00000 0.50000 0.06000 0.00532
FeM4A 0.50000 0.00000 0.00000 0.07000 0.01203
MgM4A 0.50000 0.00000 0.00000 0.08000 0.01203
FeM4B 0.50000 0.00000 0.50000 0.07000 0.01140
MgM4B 0.50000 0.00000 0.50000 0.08000 0.01140
O1A 0.23863 0.00000 0.97069 0.50000 0.01064
O-H1A 0.23863 0.00000 0.97069 0.50000 0.01064
O1B 0.23863 0.00000 0.52918 0.50000 0.01064
O-H1B 0.23863 0.00000 0.52918 0.50000 0.01064
O2A 0.25582 0.16199 0.01430 1.00000 0.00557
O2B 0.25591 0.16204 0.48559 1.00000 0.00557
O3 0.00352 0.09093 0.24994 1.00000 0.00849
O4 0.02114 0.25056 0.24988 1.00000 0.00532
O5 0.52433 0.09780 0.24995 1.00000 0.00595

loop_
_cod_related_entry_id
_cod_related_entry_database
_cod_related_entry_code
1 AMCSD 0005378
